data_1537807
loop_
_publ_author_name
'Donges, E.'

_publ_section_title
;
 Ueber Chalkogenohalogenide des dreiwertigen Antimons und Wismuts. II.
 Ueber Selenohalogenide des dreiwertigen Antimons und Wismuts und ueber
 Antimon(III)-selenid Mit 2 Abbildungen
;
_journal_name_full 'Zeitschrift fuer Anorganische und Allgemeine Chemie'
_journal_page_first 280
_journal_page_last 280
_journal_volume 263
_journal_year 1953
_chemical_formula_sum 'Sb2 Se3'
_space_group_IT_number 62
_symmetry_space_group_name_Hall '-P 2ac 2n'
_symmetry_space_group_name_H-M 'P n m a'
_cell_angle_alpha 90
_cell_angle_beta 90
_cell_angle_gamma 90
_cell_formula_units_Z 4
_cell_length_a 11.68
_cell_length_b 3.98
_cell_length_c 11.58
_cell_volume 538.313
_citation_journal_id_ASTM ZAACAB
_cod_data_source_file Donges_ZAACAB_1953_1839.cif
_cod_data_source_block Sb2Se3
_cod_original_cell_volume 538.3125
_cod_database_code 1537807

loop_
_symmetry_equiv_pos_as_xyz
x,y,z
-x+1/2,-y,z+1/2
x+1/2,-y+1/2,-z+1/2
-x,y+1/2,-z
-x,-y,-z
x-1/2,y,-z-1/2
-x-1/2,y-1/2,z-1/2
x,-y-1/2,z

loop_
_atom_site_label
_atom_site_type_symbol
_atom_site_fract_x
_atom_site_fract_y
_atom_site_fract_z
_atom_site_occupancy
_atom_site_U_iso_or_equiv
Sb1 Sb 0.0305 0.25 0.328 1 0.0
Sb2 Sb 0.3522 0.25 0.5397 1 0.0
Se3 Se 0.2132 0.25 0.1935 1 0.0
Se2 Se 0.8698 0.25 0.5566 1 0.0
Se1 Se 0.0534 0.25 0.8732 1 0.0
